data_2102580
loop_
_publ_author_name
'Doi, Mitsunobu'
'Kimura, Tooru'
'Ishida, Toshimasa'
'Kiso, Yoshiaki'

_publ_section_title
;Rigid backbone moiety of KNI-272, a highly selective HIV protease inhibitor:
 methanol, acetone and dimethylsulfoxide solvated forms of
 3-[3-benzyl-2-hydroxy-9-(isoquinolin-5-yloxy)-6-methylsulfanylmethyl-5,8-dioxo-4,7-diazanonanoyl]-<i>N</i>-<i>tert</i>-butyl-1,3-thiazolidine-4-carboxamide
;
_journal_issue 4
_journal_name_full 'Acta Crystallographica Section B'
_journal_page_first 433
_journal_page_last 437
_journal_paper_doi 10.1107/S0108768104013047
_journal_volume 60
_journal_year 2004
_chemical_formula_moiety 'C33 H41 N5 O6 S2, (C2 H6 S O)'
_chemical_formula_sum 'C35 H47 N5 O7 S3'
_chemical_formula_weight 745.96
_chemical_name_systematic
;
  HIV protease inhibitor KNI272: iQoa-Mta-Apns-Thz-tBu dimethylsuloxide
;
_space_group_IT_number 5
_symmetry_cell_setting monoclinic
_symmetry_space_group_name_Hall 'C 2y'
_symmetry_space_group_name_H-M 'C 1 2 1'
_atom_sites_solution_hydrogens geom
_atom_sites_solution_primary direct
_atom_sites_solution_secondary difmap
_audit_creation_method SHELXL-97
_cell_angle_alpha 90.00
_cell_angle_beta 103.373(3)
_cell_angle_gamma 90.00
_cell_formula_units_Z 4
_cell_length_a 29.390(6)
_cell_length_b 12.882(3)
_cell_length_c 10.609(2)
_cell_measurement_reflns_used 7694
_cell_measurement_temperature 90.0(2)
_cell_measurement_theta_max 28.19
_cell_measurement_theta_min 2.50
_cell_volume 3907.7(14)
_computing_cell_refinement 'SMART (Bruker, 1998)'
_computing_data_collection 'SMART (Bruker, 1998)'
_computing_data_reduction 'SAINTPLUS (Bruker, 1998)'
_computing_molecular_graphics 'PLATON (Spek, 2001)'
_computing_publication_material 'PARST (Nardelli, 1983)'
_computing_structure_refinement 'SHELXL-97 (Sheldrick, 1997)'
_computing_structure_solution 'SHELXS-97 (Sheldrick, 1990)'
_diffrn_ambient_temperature 90.0(2)
_diffrn_detector_area_resol_mean 8.366
_diffrn_measured_fraction_theta_full 0.988
_diffrn_measured_fraction_theta_max 0.988
_diffrn_measurement_device_type 'Bruker AXS, SMART APEX area detector'
_diffrn_measurement_method \w-scan
_diffrn_radiation_monochromator graphite
_diffrn_radiation_source 'MacScience, M18XCE rotating anode'
_diffrn_radiation_type MoK\a
_diffrn_radiation_wavelength 0.71073
_diffrn_reflns_av_R_equivalents 0.0344
_diffrn_reflns_av_sigmaI/netI 0.0638
_diffrn_reflns_limit_h_max 37
_diffrn_reflns_limit_h_min -37
_diffrn_reflns_limit_k_max 16
_diffrn_reflns_limit_k_min -16
_diffrn_reflns_limit_l_max 12
_diffrn_reflns_limit_l_min -13
_diffrn_reflns_number 12220
_diffrn_reflns_theta_full 26.73
_diffrn_reflns_theta_max 26.73
_diffrn_reflns_theta_min 1.97
_diffrn_standards_decay_% 0.31
_diffrn_standards_interval_count 12220
_diffrn_standards_interval_time 300
_diffrn_standards_number 61
_exptl_absorpt_coefficient_mu 0.241
_exptl_absorpt_correction_T_max 1.0
_exptl_absorpt_correction_T_min 0.5982
_exptl_absorpt_correction_type empirical
_exptl_absorpt_process_details 'SADABS (Sheldrick, 1996)'
_exptl_crystal_colour colourless
_exptl_crystal_density_diffrn 1.268
_exptl_crystal_density_method 'not measured'
_exptl_crystal_description plate
_exptl_crystal_F_000 1584
_exptl_crystal_size_max 0.40
_exptl_crystal_size_mid 0.35
_exptl_crystal_size_min 0.15
_refine_diff_density_max 0.835
_refine_diff_density_min -0.475
_refine_ls_abs_structure_details 'Flack (1983), 3426 Friedel pairs'
_refine_ls_abs_structure_Flack 0.09(6)
_refine_ls_extinction_method none
_refine_ls_goodness_of_fit_ref 0.992
_refine_ls_hydrogen_treatment mixed
_refine_ls_matrix_type full
_refine_ls_number_parameters 457
_refine_ls_number_reflns 7717
_refine_ls_number_restraints 1
_refine_ls_restrained_S_all 0.992
_refine_ls_R_factor_all 0.0526
_refine_ls_R_factor_gt 0.0443
_refine_ls_shift/su_max 0.009
_refine_ls_shift/su_mean 0.000
_refine_ls_structure_factor_coef Fsqd
_refine_ls_weighting_details 'calc w=1/[\s^2^(Fo^2^)+(0.0777P)^2^+0.0000P] where P=(Fo^2^+2Fc^2^)/3'
_refine_ls_weighting_scheme calc
_refine_ls_wR_factor_gt 0.1136
_refine_ls_wR_factor_ref 0.1184
_reflns_number_gt 6929
_reflns_number_total 7717
_reflns_threshold_expression I>2\s(I)
_cod_data_source_file og5001.cif
_cod_data_source_block knidm1
_cod_original_cell_volume 3907.6(13)
_cod_original_sg_symbol_H-M C2
_cod_database_code 2102580

loop_
_symmetry_equiv_pos_as_xyz
'x, y, z'
'-x, y, -z'
'x+1/2, y+1/2, z'
'-x+1/2, y+1/2, -z'

loop_
_atom_site_label
_atom_site_fract_x
_atom_site_fract_y
_atom_site_fract_z
_atom_site_U_iso_or_equiv
_atom_site_adp_type
_atom_site_calc_flag
_atom_site_refinement_flags
_atom_site_occupancy
_atom_site_type_symbol
N1_1 1.02536(9) -0.5563(2) 0.8583(2) 0.0282(5) Uani d . 1 N
C2_1 0.98119(10) -0.5277(2) 0.7962(3) 0.0263(6) Uani d . 1 C
H1_1 0.9594 -0.5810 0.7628 0.032 Uiso calc R 1 H
C3_1 0.96637(9) -0.4272(2) 0.7792(2) 0.0212(5) Uani d . 1 C
H2_1 0.9349 -0.4124 0.7366 0.025 Uiso calc R 1 H
C4_1 0.98541(9) -0.2385(2) 0.8116(2) 0.0201(5) Uani d . 1 C
C5_1 1.01892(9) -0.1627(2) 0.8470(3) 0.0238(6) Uani d . 1 C
H3_1 1.0108 -0.0915 0.8339 0.029 Uiso calc R 1 H
C6_1 1.06582(10) -0.1921(2) 0.9035(3) 0.0265(6) Uani d . 1 C
H4_1 1.0891 -0.1399 0.9259 0.032 Uiso calc R 1 H
C7_1 1.07805(10) -0.2929(2) 0.9260(2) 0.0260(6) Uani d . 1 C
H5_1 1.1092 -0.3105 0.9689 0.031 Uiso calc R 1 H
C8_1 1.05498(10) -0.4794(2) 0.8996(2) 0.0256(6) Uani d . 1 C
H6_1 1.0860 -0.4978 0.9424 0.031 Uiso calc R 1 H
C9_1 0.99770(9) -0.3453(2) 0.8247(2) 0.0188(5) Uani d . 1 C
C10_1 1.04448(9) -0.3719(2) 0.8856(2) 0.0212(6) Uani d . 1 C
O11_1 0.93869(6) -0.22046(15) 0.76374(19) 0.0240(4) Uani d . 1 O
CA_1 0.92336(9) -0.1169(2) 0.7768(3) 0.0224(6) Uani d . 1 C
H7_1 0.9310 -0.0723 0.7084 0.027 Uiso calc R 1 H
H8_1 0.9394 -0.0884 0.8622 0.027 Uiso calc R 1 H
C_1 0.87093(9) -0.1182(2) 0.7646(2) 0.0199(5) Uani d . 1 C
O_1 0.84474(7) -0.17831(16) 0.69161(18) 0.0276(4) Uani d . 1 O
N_2 0.85664(7) -0.04619(17) 0.83750(19) 0.0170(4) Uani d . 1 N
H1_2 0.8780 -0.0119 0.8942 0.020 Uiso calc R 1 H
CA_2 0.80760(9) -0.02151(19) 0.8280(2) 0.0166(5) Uani d . 1 C
H2_2 0.7873 -0.0645 0.7587 0.020 Uiso calc R 1 H
CB_2 0.79374(10) -0.0383(2) 0.9565(2) 0.0227(6) Uani d . 1 C
H3_2 0.7621 -0.0092 0.9497 0.027 Uiso calc R 1 H
H4_2 0.8157 0.0007 1.0250 0.027 Uiso calc R 1 H
SG_2 0.79359(2) -0.17316(5) 1.00555(7) 0.02547(16) Uani d . 1 S
CD_2 0.74211(12) -0.2185(3) 0.8908(3) 0.0346(7) Uani d . 1 C
H5_2 0.7156 -0.1734 0.8942 0.052 Uiso calc R 1 H
H6_2 0.7351 -0.2897 0.9126 0.052 Uiso calc R 1 H
H7_2 0.7477 -0.2169 0.8033 0.052 Uiso calc R 1 H
C_2 0.80294(8) 0.09361(19) 0.7901(2) 0.0173(5) Uani d . 1 C
O_2 0.81358(7) 0.16255(15) 0.87218(17) 0.0237(4) Uani d . 1 O
N_3 0.79126(8) 0.11292(17) 0.6623(2) 0.0194(5) Uani d . 1 N
H1_3 0.7806 0.0624 0.6076 0.023 Uiso calc R 1 H
CB1_3 0.79612(9) 0.2169(2) 0.6138(2) 0.0213(5) Uani d . 1 C
H2_3 0.8239 0.2500 0.6723 0.026 Uiso calc R 1 H
CG_3 0.80521(10) 0.2123(2) 0.4778(2) 0.0260(6) Uani d . 1 C
H3_3 0.7773 0.1826 0.4179 0.031 Uiso calc R 1 H
H4_3 0.8094 0.2839 0.4485 0.031 Uiso calc R 1 H
CD_3 0.84729(12) 0.1490(2) 0.4691(3) 0.0320(7) Uani d . 1 C
CE1_3 0.89255(12) 0.1818(3) 0.5306(3) 0.0419(8) Uani d . 1 C
H5_3 0.8968 0.2447 0.5787 0.050 Uiso calc R 1 H
CZ1_3 0.93118(15) 0.1226(4) 0.5217(4) 0.0587(12) Uani d . 1 C
H6_3 0.9616 0.1452 0.5641 0.070 Uiso calc R 1 H
CH_3 0.9258(2) 0.0313(4) 0.4518(5) 0.0741(16) Uani d . 1 C
H7_3 0.9524 -0.0088 0.4463 0.089 Uiso calc R 1 H
CZ2_3 0.8821(3) -0.0012(3) 0.3907(6) 0.0789(18) Uani d . 1 C
H8_3 0.8785 -0.0639 0.3422 0.095 Uiso calc R 1 H
CE2_3 0.84261(17) 0.0566(3) 0.3985(4) 0.0533(11) Uani d . 1 C
H9_3 0.8124 0.0328 0.3555 0.064 Uiso calc R 1 H
CA_3 0.75265(9) 0.2827(2) 0.6193(2) 0.0192(5) Uani d . 1 C
H10_3 0.7457 0.2744 0.7067 0.023 Uiso calc R 1 H
OB2_3 0.71327(7) 0.25110(14) 0.52398(19) 0.0275(5) Uani d . 1 O
H11_3 0.7048 0.3009 0.4716 0.041 Uiso d . 1 H
C_3 0.76401(9) 0.3965(2) 0.5999(3) 0.0190(5) Uani d . 1 C
O_3 0.75156(7) 0.43628(14) 0.49167(17) 0.0240(4) Uani d . 1 O
N_4 0.79103(7) 0.44741(16) 0.70099(19) 0.0164(4) Uani d . 1 N
CA_4 0.81483(9) 0.5422(2) 0.6759(2) 0.0175(5) Uani d . 1 C
H1_4 0.7916 0.5950 0.6316 0.021 Uiso calc R 1 H
CB_4 0.84202(9) 0.5830(2) 0.8079(2) 0.0222(5) Uani d . 1 C
H2_4 0.8421 0.6598 0.8089 0.027 Uiso calc R 1 H
H3_4 0.8748 0.5583 0.8267 0.027 Uiso calc R 1 H
SG_4 0.81201(2) 0.53242(5) 0.92603(6) 0.02200(15) Uani d . 1 S
CD_4 0.80312(10) 0.4124(2) 0.8357(2) 0.0198(5) Uani d . 1 C
H4_4 0.8320 0.3699 0.8535 0.024 Uiso calc R 1 H
H5_4 0.7774 0.3714 0.8569 0.024 Uiso calc R 1 H
C_4 0.84855(9) 0.5125(2) 0.5895(2) 0.0197(5) Uani d . 1 C
O_4 0.87015(7) 0.43057(15) 0.60930(19) 0.0273(4) Uani d . 1 O
N_5 0.84996(10) 0.5810(2) 0.4984(3) 0.0392(7) Uani d . 1 N
H1_5 0.8351 0.6399 0.5016 0.047 Uiso calc R 1 H
CA_5 0.87409(15) 0.5688(3) 0.3912(4) 0.0509(10) Uani d . 1 C
CB1_5 0.92499(14) 0.5647(4) 0.4391(4) 0.0629(13) Uani d . 1 C
H2_5 0.9358 0.6281 0.4882 0.094 Uiso calc R 1 H
H3_5 0.9398 0.5592 0.3657 0.094 Uiso calc R 1 H
H4_5 0.9334 0.5042 0.4957 0.094 Uiso calc R 1 H
CB2_5 0.8525(2) 0.6513(5) 0.2908(5) 0.0846(17) Uani d . 1 C
H5_5 0.8185 0.6425 0.2669 0.127 Uiso calc R 1 H
H6_5 0.8651 0.6435 0.2135 0.127 Uiso calc R 1 H
H7_5 0.8601 0.7206 0.3278 0.127 Uiso calc R 1 H
CB3_5 0.85780(18) 0.4634(5) 0.3186(4) 0.0717(14) Uani d . 1 C
H8_5 0.8689 0.4051 0.3768 0.108 Uiso calc R 1 H
H9_5 0.8708 0.4581 0.2417 0.108 Uiso calc R 1 H
H10_5 0.8236 0.4618 0.2922 0.108 Uiso calc R 1 H
S1_6 1.05749(2) 0.16033(5) 0.92752(7) 0.02762(17) Uani d . 1 S
O1_6 1.07410(8) 0.05270(15) 0.9698(2) 0.0337(5) Uani d . 1 O
C1_6 1.06893(11) 0.2385(2) 1.0702(3) 0.0303(6) Uani d . 1 C
H1_6 1.0504 0.2131 1.1297 0.045 Uiso calc R 1 H
H2_6 1.0604 0.3107 1.0467 0.045 Uiso calc R 1 H
H3_6 1.1023 0.2348 1.1125 0.045 Uiso calc R 1 H
C2_6 1.10036(12) 0.2172(3) 0.8539(3) 0.0350(7) Uani d . 1 C
H4_6 1.1313 0.2111 0.9128 0.052 Uiso calc R 1 H
H5_6 1.0929 0.2906 0.8359 0.052 Uiso calc R 1 H
H6_6 1.1004 0.1809 0.7727 0.052 Uiso calc R 1 H

loop_
_atom_site_aniso_label
_atom_site_aniso_U_11
_atom_site_aniso_U_22
_atom_site_aniso_U_33
_atom_site_aniso_U_12
_atom_site_aniso_U_13
_atom_site_aniso_U_23
N1_1 0.0280(13) 0.0304(13) 0.0268(11) 0.0057(11) 0.0079(10) 0.0063(10)
C2_1 0.0240(15) 0.0289(15) 0.0275(13) -0.0009(12) 0.0093(11) 0.0029(11)
C3_1 0.0173(13) 0.0275(13) 0.0204(12) 0.0007(11) 0.0079(10) -0.0011(10)
C4_1 0.0166(12) 0.0262(13) 0.0170(11) 0.0025(11) 0.0033(9) -0.0047(10)
C5_1 0.0189(13) 0.0249(14) 0.0273(13) 0.0012(11) 0.0047(10) -0.0080(11)
C6_1 0.0185(13) 0.0350(16) 0.0234(13) -0.0040(12) -0.0003(10) -0.0133(11)
C7_1 0.0171(13) 0.0418(16) 0.0174(12) 0.0048(12) 0.0002(10) -0.0045(12)
C8_1 0.0222(14) 0.0339(15) 0.0204(12) 0.0103(12) 0.0045(10) 0.0055(11)
C9_1 0.0146(12) 0.0291(13) 0.0141(10) 0.0011(11) 0.0060(9) -0.0017(10)
C10_1 0.0180(13) 0.0330(15) 0.0123(11) 0.0038(11) 0.0031(9) -0.0011(10)
O11_1 0.0143(9) 0.0243(10) 0.0319(10) 0.0038(8) 0.0023(8) -0.0075(8)
CA_1 0.0198(14) 0.0193(13) 0.0275(13) 0.0040(11) 0.0045(10) -0.0033(10)
C_1 0.0169(12) 0.0216(13) 0.0191(12) 0.0035(10) 0.0001(10) 0.0031(10)
O_1 0.0206(9) 0.0259(10) 0.0315(10) 0.0050(8) -0.0041(8) -0.0097(8)
N_2 0.0116(10) 0.0193(10) 0.0185(9) -0.0007(8) 0.0000(7) -0.0023(8)
CA_2 0.0139(12) 0.0189(12) 0.0166(11) 0.0023(10) 0.0026(9) 0.0017(9)
CB_2 0.0227(14) 0.0240(13) 0.0228(12) 0.0011(11) 0.0085(10) 0.0044(10)
SG_2 0.0216(3) 0.0268(3) 0.0293(3) 0.0030(3) 0.0084(3) 0.0108(3)
CD_2 0.0337(17) 0.0310(15) 0.0377(16) -0.0064(14) 0.0055(13) 0.0037(13)
C_2 0.0108(11) 0.0203(12) 0.0207(12) 0.0038(10) 0.0034(9) 0.0013(10)
O_2 0.0277(10) 0.0203(9) 0.0203(8) 0.0022(8) -0.0002(7) -0.0012(7)
N_3 0.0228(11) 0.0169(10) 0.0166(10) -0.0006(9) 0.0003(8) 0.0002(8)
CB1_3 0.0211(14) 0.0180(12) 0.0222(12) -0.0020(11) -0.0001(10) 0.0006(10)
CG_3 0.0327(16) 0.0250(14) 0.0199(12) -0.0038(13) 0.0050(11) 0.0003(11)
CD_3 0.0466(19) 0.0255(14) 0.0310(14) 0.0069(14) 0.0232(13) 0.0061(12)
CE1_3 0.0408(19) 0.049(2) 0.0388(17) 0.0148(16) 0.0158(14) 0.0096(15)
CZ1_3 0.053(3) 0.074(3) 0.058(2) 0.033(2) 0.030(2) 0.025(2)
CH_3 0.095(4) 0.058(3) 0.093(4) 0.037(3) 0.072(3) 0.030(3)
CZ2_3 0.138(5) 0.030(2) 0.102(4) 0.011(3) 0.096(4) 0.007(2)
CE2_3 0.082(3) 0.0266(17) 0.070(2) -0.0050(18) 0.056(2) -0.0033(16)
CA_3 0.0168(13) 0.0194(12) 0.0178(12) -0.0006(10) -0.0033(9) 0.0011(9)
OB2_3 0.0234(10) 0.0199(9) 0.0307(10) -0.0042(8) -0.0112(8) 0.0044(8)
C_3 0.0154(12) 0.0178(11) 0.0236(13) 0.0002(10) 0.0036(10) 0.0003(9)
O_3 0.0261(10) 0.0203(9) 0.0207(9) 0.0015(8) -0.0046(7) 0.0048(8)
N_4 0.0163(10) 0.0176(10) 0.0150(9) -0.0018(9) 0.0027(8) 0.0004(8)
CA_4 0.0155(12) 0.0170(12) 0.0200(11) -0.0023(10) 0.0041(9) 0.0008(10)
CB_4 0.0215(13) 0.0288(14) 0.0174(11) -0.0090(11) 0.0068(10) -0.0017(10)
SG_4 0.0213(3) 0.0270(3) 0.0190(3) -0.0061(3) 0.0071(2) -0.0041(3)
CD_4 0.0203(13) 0.0195(13) 0.0182(12) -0.0037(10) 0.0015(10) -0.0002(9)
C_4 0.0185(13) 0.0222(14) 0.0178(11) -0.0005(10) 0.0031(9) -0.0017(10)
O_4 0.0252(11) 0.0253(10) 0.0336(10) 0.0060(8) 0.0114(8) 0.0054(8)
N_5 0.0498(17) 0.0369(14) 0.0400(15) 0.0187(14) 0.0292(13) 0.0170(12)
CA_5 0.064(2) 0.057(2) 0.0434(19) 0.028(2) 0.0376(18) 0.0234(17)
CB1_5 0.046(2) 0.113(4) 0.0365(18) -0.026(2) 0.0235(16) -0.011(2)
CB2_5 0.086(4) 0.126(5) 0.052(2) 0.028(4) 0.036(2) 0.031(3)
CB3_5 0.065(3) 0.112(4) 0.042(2) -0.009(3) 0.020(2) -0.022(2)
S1_6 0.0208(3) 0.0242(3) 0.0333(4) 0.0008(3) -0.0033(3) 0.0041(3)
O1_6 0.0294(11) 0.0217(10) 0.0424(12) -0.0007(9) -0.0076(9) 0.0054(9)
C1_6 0.0255(16) 0.0308(15) 0.0361(15) 0.0036(12) 0.0101(12) 0.0010(13)
C2_6 0.0388(18) 0.0327(16) 0.0334(15) 0.0030(14) 0.0083(13) 0.0082(13)

loop_
_atom_type_symbol
_atom_type_description
_atom_type_scat_dispersion_real
_atom_type_scat_dispersion_imag
_atom_type_scat_source
C C 0.0033 0.0016 'International Tables Vol C Tables 4.2.6.8 and 6.1.1.4'
H H 0.0000 0.0000 'International Tables Vol C Tables 4.2.6.8 and 6.1.1.4'
N N 0.0061 0.0033 'International Tables Vol C Tables 4.2.6.8 and 6.1.1.4'
O O 0.0106 0.0060 'International Tables Vol C Tables 4.2.6.8 and 6.1.1.4'
S S 0.1246 0.1234 'International Tables Vol C Tables 4.2.6.8 and 6.1.1.4'

loop_
_geom_angle_atom_site_label_1
_geom_angle_atom_site_label_2
_geom_angle_atom_site_label_3
_geom_angle
C8_1 N1_1 C2_1 115.9(3)
N1_1 C2_1 C3_1 124.0(3)
N1_1 C2_1 H1_1 118.0
C3_1 C2_1 H1_1 118.0
C2_1 C3_1 C9_1 120.1(3)
C2_1 C3_1 H2_1 120.0
C9_1 C3_1 H2_1 120.0
O11_1 C4_1 C5_1 125.0(2)
O11_1 C4_1 C9_1 114.3(2)
C5_1 C4_1 C9_1 120.7(2)
C4_1 C5_1 C6_1 119.3(3)
C4_1 C5_1 H3_1 120.4
C6_1 C5_1 H3_1 120.4
C7_1 C6_1 C5_1 121.5(3)
C7_1 C6_1 H4_1 119.3
C5_1 C6_1 H4_1 119.3
C6_1 C7_1 C10_1 119.9(2)
C6_1 C7_1 H5_1 120.0
C10_1 C7_1 H5_1 120.0
N1_1 C8_1 C10_1 125.8(3)
N1_1 C8_1 H6_1 117.1
C10_1 C8_1 H6_1 117.1
C3_1 C9_1 C10_1 117.5(2)
C3_1 C9_1 C4_1 124.0(2)
C10_1 C9_1 C4_1 118.4(2)
C7_1 C10_1 C9_1 119.9(3)
C7_1 C10_1 C8_1 123.5(3)
C9_1 C10_1 C8_1 116.6(3)
C4_1 O11_1 CA_1 115.8(2)
O11_1 CA_1 C_1 108.6(2)
O11_1 CA_1 H7_1 110.0
C_1 CA_1 H7_1 110.0
O11_1 CA_1 H8_1 110.0
C_1 CA_1 H8_1 110.0
H7_1 CA_1 H8_1 108.3
O_1 C_1 N_2 124.5(2)
O_1 C_1 CA_1 122.4(2)
N_2 C_1 CA_1 113.1(2)
C_1 N_2 CA_2 123.4(2)
C_1 N_2 H1_2 118.3
CA_2 N_2 H1_2 118.3
N_2 CA_2 CB_2 111.8(2)
N_2 CA_2 C_2 104.8(2)
CB_2 CA_2 C_2 110.2(2)
N_2 CA_2 H2_2 110.0
CB_2 CA_2 H2_2 110.0
C_2 CA_2 H2_2 110.0
CA_2 CB_2 SG_2 114.3(2)
CA_2 CB_2 H3_2 108.7
SG_2 CB_2 H3_2 108.7
CA_2 CB_2 H4_2 108.7
SG_2 CB_2 H4_2 108.7
H3_2 CB_2 H4_2 107.6
CD_2 SG_2 CB_2 100.00(10)
SG_2 CD_2 H5_2 109.5
SG_2 CD_2 H6_2 109.5
H5_2 CD_2 H6_2 109.5
SG_2 CD_2 H7_2 109.5
H5_2 CD_2 H7_2 109.5
H6_2 CD_2 H7_2 109.5
O_2 C_2 N_3 122.9(2)
O_2 C_2 CA_2 121.3(2)
N_3 C_2 CA_2 115.5(2)
C_2 N_3 CB1_3 120.3(2)
C_2 N_3 H1_3 119.8
CB1_3 N_3 H1_3 119.8
N_3 CB1_3 CG_3 110.5(2)
N_3 CB1_3 CA_3 110.0(2)
CG_3 CB1_3 CA_3 112.5(2)
N_3 CB1_3 H2_3 107.9
CG_3 CB1_3 H2_3 107.9
CA_3 CB1_3 H2_3 107.9
CD_3 CG_3 CB1_3 113.9(2)
CD_3 CG_3 H3_3 108.8
CB1_3 CG_3 H3_3 108.8
CD_3 CG_3 H4_3 108.8
CB1_3 CG_3 H4_3 108.8
H3_3 CG_3 H4_3 107.7
CE2_3 CD_3 CE1_3 118.1(3)
CE2_3 CD_3 CG_3 121.0(3)
CE1_3 CD_3 CG_3 120.9(3)
CZ1_3 CE1_3 CD_3 120.3(4)
CZ1_3 CE1_3 H5_3 119.8
CD_3 CE1_3 H5_3 119.8
CH_3 CZ1_3 CE1_3 120.7(5)
CH_3 CZ1_3 H6_3 119.7
CE1_3 CZ1_3 H6_3 119.7
CZ2_3 CH_3 CZ1_3 119.7(4)
CZ2_3 CH_3 H7_3 120.1
CZ1_3 CH_3 H7_3 120.1
CH_3 CZ2_3 CE2_3 120.8(5)
CH_3 CZ2_3 H8_3 119.6
CE2_3 CZ2_3 H8_3 119.6
CD_3 CE2_3 CZ2_3 120.4(5)
CD_3 CE2_3 H9_3 119.8
CZ2_3 CE2_3 H9_3 119.8
OB2_3 CA_3 C_3 110.4(2)
OB2_3 CA_3 CB1_3 111.3(2)
C_3 CA_3 CB1_3 108.2(2)
OB2_3 CA_3 H10_3 108.9
C_3 CA_3 H10_3 108.9
CB1_3 CA_3 H10_3 108.9
CA_3 OB2_3 H11_3 108.7
O_3 C_3 N_4 122.2(2)
O_3 C_3 CA_3 119.8(2)
N_4 C_3 CA_3 117.8(2)
C_3 N_4 CA_4 118.7(2)
C_3 N_4 CD_4 126.4(2)
CA_4 N_4 CD_4 114.7(2)
N_4 CA_4 CB_4 106.9(2)
N_4 CA_4 C_4 107.5(2)
CB_4 CA_4 C_4 110.8(2)
N_4 CA_4 H1_4 110.5
CB_4 CA_4 H1_4 110.5
C_4 CA_4 H1_4 110.5
CA_4 CB_4 SG_4 105.9(2)
CA_4 CB_4 H2_4 110.6
SG_4 CB_4 H2_4 110.6
CA_4 CB_4 H3_4 110.6
SG_4 CB_4 H3_4 110.6
H2_4 CB_4 H3_4 108.7
CD_4 SG_4 CB_4 88.60(10)
N_4 CD_4 SG_4 103.1(2)
N_4 CD_4 H4_4 111.1
SG_4 CD_4 H4_4 111.1
N_4 CD_4 H5_4 111.1
SG_4 CD_4 H5_4 111.1
H4_4 CD_4 H5_4 109.1
O_4 C_4 N_5 127.0(3)
O_4 C_4 CA_4 119.3(2)
N_5 C_4 CA_4 113.8(2)
C_4 N_5 CA_5 126.5(3)
C_4 N_5 H1_5 116.8
CA_5 N_5 H1_5 116.8
CB1_5 CA_5 N_5 111.6(3)
CB1_5 CA_5 CB2_5 119.4(4)
N_5 CA_5 CB2_5 105.4(3)
CB1_5 CA_5 CB3_5 108.0(4)
N_5 CA_5 CB3_5 108.7(3)
CB2_5 CA_5 CB3_5 103.1(4)
CA_5 CB1_5 H2_5 109.5
CA_5 CB1_5 H3_5 109.5
H2_5 CB1_5 H3_5 109.5
CA_5 CB1_5 H4_5 109.5
H2_5 CB1_5 H4_5 109.5
H3_5 CB1_5 H4_5 109.5
CA_5 CB2_5 H5_5 109.5
CA_5 CB2_5 H6_5 109.5
H5_5 CB2_5 H6_5 109.5
CA_5 CB2_5 H7_5 109.5
H5_5 CB2_5 H7_5 109.5
H6_5 CB2_5 H7_5 109.5
CA_5 CB3_5 H8_5 109.5
CA_5 CB3_5 H9_5 109.5
H8_5 CB3_5 H9_5 109.5
CA_5 CB3_5 H10_5 109.5
H8_5 CB3_5 H10_5 109.5
H9_5 CB3_5 H10_5 109.5
O1_6 S1_6 C1_6 106.50(10)
O1_6 S1_6 C2_6 107.2(2)
C1_6 S1_6 C2_6 97.2(2)
S1_6 C1_6 H1_6 109.5
S1_6 C1_6 H2_6 109.5
H1_6 C1_6 H2_6 109.5
S1_6 C1_6 H3_6 109.5
H1_6 C1_6 H3_6 109.5
H2_6 C1_6 H3_6 109.5
S1_6 C2_6 H4_6 109.5
S1_6 C2_6 H5_6 109.5
H4_6 C2_6 H5_6 109.5
S1_6 C2_6 H6_6 109.5
H4_6 C2_6 H6_6 109.5
H5_6 C2_6 H6_6 109.5

loop_
_geom_bond_atom_site_label_1
_geom_bond_atom_site_label_2
_geom_bond_distance
N1_1 C8_1 1.324(4)
N1_1 C2_1 1.364(4)
C2_1 C3_1 1.364(4)
C2_1 H1_1 0.9500
C3_1 C9_1 1.411(4)
C3_1 H2_1 0.9500
C4_1 O11_1 1.369(3)
C4_1 C5_1 1.376(4)
C4_1 C9_1 1.421(4)
C5_1 C6_1 1.422(4)
C5_1 H3_1 0.9500
C6_1 C7_1 1.353(4)
C6_1 H4_1 0.9500
C7_1 C10_1 1.413(4)
C7_1 H5_1 0.9500
C8_1 C10_1 1.419(4)
C8_1 H6_1 0.9500
C9_1 C10_1 1.419(3)
O11_1 CA_1 1.425(3)
CA_1 C_1 1.516(4)
CA_1 H7_1 0.9900
CA_1 H8_1 0.9900
C_1 O_1 1.231(3)
C_1 N_2 1.336(3)
N_2 CA_2 1.457(3)
N_2 H1_2 0.8800
CA_2 CB_2 1.526(4)
CA_2 C_2 1.534(3)
CA_2 H2_2 1.0000
CB_2 SG_2 1.813(3)
CB_2 H3_2 0.9900
CB_2 H4_2 0.9900
SG_2 CD_2 1.805(3)
CD_2 H5_2 0.9800
CD_2 H6_2 0.9800
CD_2 H7_2 0.9800
C_2 O_2 1.232(3)
C_2 N_3 1.343(3)
N_3 CB1_3 1.454(3)
N_3 H1_3 0.8800
CB1_3 CG_3 1.529(4)
CB1_3 CA_3 1.545(4)
CB1_3 H2_3 1.0000
CG_3 CD_3 1.502(4)
CG_3 H3_3 0.9900
CG_3 H4_3 0.9900
CD_3 CE2_3 1.397(5)
CD_3 CE1_3 1.404(5)
CE1_3 CZ1_3 1.389(5)
CE1_3 H5_3 0.9500
CZ1_3 CH_3 1.379(7)
CZ1_3 H6_3 0.9500
CH_3 CZ2_3 1.364(8)
CH_3 H7_3 0.9500
CZ2_3 CE2_3 1.397(7)
CZ2_3 H8_3 0.9500
CE2_3 H9_3 0.9500
CA_3 OB2_3 1.409(3)
CA_3 C_3 1.528(4)
CA_3 H10_3 1.0000
OB2_3 H11_3 0.848
C_3 O_3 1.233(3)
C_3 N_4 1.348(3)
N_4 CA_4 1.462(3)
N_4 CD_4 1.462(3)
CA_4 CB_4 1.535(3)
CA_4 C_4 1.546(4)
CA_4 H1_4 1.0000
CB_4 SG_4 1.812(3)
CB_4 H2_4 0.9900
CB_4 H3_4 0.9900
SG_4 CD_4 1.806(3)
CD_4 H4_4 0.9900
CD_4 H5_4 0.9900
C_4 O_4 1.225(3)
C_4 N_5 1.315(4)
N_5 CA_5 1.482(4)
N_5 H1_5 0.8800
CA_5 CB1_5 1.465(6)
CA_5 CB2_5 1.534(6)
CA_5 CB3_5 1.580(7)
CB1_5 H2_5 0.9800
CB1_5 H3_5 0.9800
CB1_5 H4_5 0.9800
CB2_5 H5_5 0.9800
CB2_5 H6_5 0.9800
CB2_5 H7_5 0.9800
CB3_5 H8_5 0.9800
CB3_5 H9_5 0.9800
CB3_5 H10_5 0.9800
S1_6 O1_6 1.503(2)
S1_6 C1_6 1.784(3)
S1_6 C2_6 1.786(3)
C1_6 H1_6 0.9800
C1_6 H2_6 0.9800
C1_6 H3_6 0.9800
C2_6 H4_6 0.9800
C2_6 H5_6 0.9800
C2_6 H6_6 0.9800

loop_
_geom_torsion_atom_site_label_1
_geom_torsion_atom_site_label_2
_geom_torsion_atom_site_label_3
_geom_torsion_atom_site_label_4
_geom_torsion
C8_1 N1_1 C2_1 C3_1 -2.1(4)
N1_1 C2_1 C3_1 C9_1 1.3(4)
O11_1 C4_1 C5_1 C6_1 175.9(2)
C9_1 C4_1 C5_1 C6_1 -3.3(4)
C4_1 C5_1 C6_1 C7_1 -1.6(4)
C5_1 C6_1 C7_1 C10_1 4.1(4)
C2_1 N1_1 C8_1 C10_1 0.5(4)
C2_1 C3_1 C9_1 C10_1 1.1(4)
C2_1 C3_1 C9_1 C4_1 -179.9(3)
O11_1 C4_1 C9_1 C3_1 7.1(4)
C5_1 C4_1 C9_1 C3_1 -173.6(2)
O11_1 C4_1 C9_1 C10_1 -173.8(2)
C5_1 C4_1 C9_1 C10_1 5.5(4)
C6_1 C7_1 C10_1 C9_1 -1.7(4)
C6_1 C7_1 C10_1 C8_1 176.7(3)
C3_1 C9_1 C10_1 C7_1 176.2(2)
C4_1 C9_1 C10_1 C7_1 -2.9(4)
C3_1 C9_1 C10_1 C8_1 -2.4(3)
C4_1 C9_1 C10_1 C8_1 178.5(2)
N1_1 C8_1 C10_1 C7_1 -176.8(3)
N1_1 C8_1 C10_1 C9_1 1.7(4)
C5_1 C4_1 O11_1 CA_1 -13.1(4)
C9_1 C4_1 O11_1 CA_1 166.2(2)
C4_1 O11_1 CA_1 C_1 -160.2(2)
O11_1 CA_1 C_1 O_1 -35.0(4)
O11_1 CA_1 C_1 N_2 146.8(2)
O_1 C_1 N_2 CA_2 -7.7(4)
CA_1 C_1 N_2 CA_2 170.5(2)
C_1 N_2 CA_2 CB_2 121.0(3)
C_1 N_2 CA_2 C_2 -119.6(2)
N_2 CA_2 CB_2 SG_2 -68.2(3)
C_2 CA_2 CB_2 SG_2 175.6(2)
CA_2 CB_2 SG_2 CD_2 -72.3(2)
N_2 CA_2 C_2 O_2 -82.4(3)
CB_2 CA_2 C_2 O_2 38.1(3)
N_2 CA_2 C_2 N_3 91.2(2)
CB_2 CA_2 C_2 N_3 -148.4(2)
O_2 C_2 N_3 CB1_3 7.4(4)
CA_2 C_2 N_3 CB1_3 -166.0(2)
C_2 N_3 CB1_3 CG_3 151.4(2)
C_2 N_3 CB1_3 CA_3 -83.7(3)
N_3 CB1_3 CG_3 CD_3 -56.6(3)
CA_3 CB1_3 CG_3 CD_3 179.9(2)
CB1_3 CG_3 CD_3 CE2_3 113.6(3)
CB1_3 CG_3 CD_3 CE1_3 -67.1(4)
CE2_3 CD_3 CE1_3 CZ1_3 -0.6(5)
CG_3 CD_3 CE1_3 CZ1_3 -179.9(3)
CD_3 CE1_3 CZ1_3 CH_3 0.3(6)
CE1_3 CZ1_3 CH_3 CZ2_3 0.1(6)
CZ1_3 CH_3 CZ2_3 CE2_3 -0.4(7)
CE1_3 CD_3 CE2_3 CZ2_3 0.3(5)
CG_3 CD_3 CE2_3 CZ2_3 179.7(3)
CH_3 CZ2_3 CE2_3 CD_3 0.1(6)
N_3 CB1_3 CA_3 OB2_3 -72.1(3)
CG_3 CB1_3 CA_3 OB2_3 51.6(3)
N_3 CB1_3 CA_3 C_3 166.3(2)
CG_3 CB1_3 CA_3 C_3 -69.9(3)
OB2_3 CA_3 C_3 O_3 -24.6(4)
CB1_3 CA_3 C_3 O_3 97.5(3)
OB2_3 CA_3 C_3 N_4 160.9(2)
CB1_3 CA_3 C_3 N_4 -77.0(3)
O_3 C_3 N_4 CA_4 -14.0(4)
CA_3 C_3 N_4 CA_4 160.3(2)
O_3 C_3 N_4 CD_4 172.3(3)
CA_3 C_3 N_4 CD_4 -13.4(4)
C_3 N_4 CA_4 CB_4 179.2(2)
CD_4 N_4 CA_4 CB_4 -6.4(3)
C_3 N_4 CA_4 C_4 -61.7(3)
CD_4 N_4 CA_4 C_4 112.7(2)
N_4 CA_4 CB_4 SG_4 -24.8(2)
C_4 CA_4 CB_4 SG_4 -141.7(2)
CA_4 CB_4 SG_4 CD_4 38.7(2)
C_3 N_4 CD_4 SG_4 -151.7(2)
CA_4 N_4 CD_4 SG_4 34.4(3)
CB_4 SG_4 CD_4 N_4 -41.1(2)
N_4 CA_4 C_4 O_4 -38.9(3)
CB_4 CA_4 C_4 O_4 77.6(3)
N_4 CA_4 C_4 N_5 140.1(2)
CB_4 CA_4 C_4 N_5 -103.4(3)
O_4 C_4 N_5 CA_5 7.0(5)
CA_4 C_4 N_5 CA_5 -171.9(3)
C_4 N_5 CA_5 CB1_5 -66.7(5)
C_4 N_5 CA_5 CB2_5 162.2(4)
C_4 N_5 CA_5 CB3_5 52.2(5)

loop_
_cod_related_entry_id
_cod_related_entry_database
_cod_related_entry_code
1 ChemSpider 21188213
